data_2243646
loop_
_publ_author_name
'Harish Chinthal, Chayanna'
'Kavitha, Channappa N.'
'Yathirajan, Hemmige S.'
'Foro, Sabine'
'Rathore, Ravindranath S.'
'Glidewell, Christopher'

_publ_section_title
;
 Fifteen 4-(2-methoxyphenyl)piperazin-1-ium salts containing organic
 anions: supramolecular assembly in zero, one, two and three dimensions
;
_journal_coeditor_code HB7950
_journal_issue 11
_journal_name_full 'Acta Crystallographica Section E'
_journal_page_first 1779
_journal_page_last 1793
_journal_paper_doi 10.1107/S2056989020014097
_journal_volume 76
_journal_year 2020
_chemical_formula_iupac 'C11 H17 N2 O +, C7 H4 I O2 -'
_chemical_formula_moiety 'C11 H17 N2 O +, C7 H4 I O2 -'
_chemical_formula_sum 'C18 H21 I N2 O3'
_chemical_formula_weight 440.27
_chemical_name_systematic
;
4-(2-Methoxyphenyl)piperazin-1-ium 4-iodobenzoate
;
_space_group_crystal_system triclinic
_space_group_IT_number 2
_space_group_name_Hall '-P 1'
_space_group_name_H-M_alt 'P -1'
_atom_sites_solution_hydrogens mixed
_atom_sites_solution_primary difmap
_audit_creation_method SHELXL-2014
_cell_angle_alpha 69.852(5)
_cell_angle_beta 74.681(5)
_cell_angle_gamma 79.121(5)
_cell_formula_units_Z 2
_cell_length_a 7.1129(4)
_cell_length_b 11.2722(7)
_cell_length_c 12.5923(8)
_cell_measurement_reflns_used 3897
_cell_measurement_temperature 296(2)
_cell_measurement_theta_max 27.977
_cell_measurement_theta_min 2.987
_cell_volume 908.82(10)
_computing_cell_refinement
;
CrysAlis RED (Oxford Diffraction, 2009)
;
_computing_data_collection
;
CrysAlis CCD (Oxford Diffraction, 2009)
;
_computing_data_reduction
;
CrysAlis RED (Oxford Diffraction, 2009)
;
_computing_molecular_graphics
;
PLATON (Spek, 2020)
;
_computing_publication_material
;
SHELXL-2014 (Sheldrick, 2015b) and PLATON (Spek, 2020)
;
_computing_structure_refinement
;
SHELXL-2014 (Sheldrick, 2015b)
;
_computing_structure_solution
;
SHELXT (Sheldrick, 2015a)
;
_diffrn_ambient_temperature 296(2)
_diffrn_measured_fraction_theta_full 0.999
_diffrn_measured_fraction_theta_max 0.889
_diffrn_measurement_device_type
;
Oxford Diffraction Xcalibur with Sapphire CCD
;
_diffrn_measurement_method '\w scans'
_diffrn_radiation_monochromator graphite
_diffrn_radiation_type MoK\a
_diffrn_radiation_wavelength 0.71073
_diffrn_reflns_av_R_equivalents 0.0118
_diffrn_reflns_av_unetI/netI 0.0153
_diffrn_reflns_limit_h_max 9
_diffrn_reflns_limit_h_min -6
_diffrn_reflns_limit_k_max 14
_diffrn_reflns_limit_k_min -14
_diffrn_reflns_limit_l_max 16
_diffrn_reflns_limit_l_min -16
_diffrn_reflns_number 6342
_diffrn_reflns_theta_full 25.242
_diffrn_reflns_theta_max 27.977
_diffrn_reflns_theta_min 2.987
_diffrn_source 'Enhance (Mo) X-ray Source'
_diffrn_standards_decay_% 0
_diffrn_standards_interval_count 0
_diffrn_standards_interval_time 0
_diffrn_standards_number 0
_exptl_absorpt_coefficient_mu 1.780
_exptl_absorpt_correction_T_max 0.779
_exptl_absorpt_correction_T_min 0.534
_exptl_absorpt_correction_type multi-scan
_exptl_absorpt_process_details
;
(CrysAlis RED; Oxford Diffraction, 2009)
;
_exptl_crystal_colour orange
_exptl_crystal_density_diffrn 1.609
_exptl_crystal_description needle
_exptl_crystal_F_000 440
_exptl_crystal_size_max 0.480
_exptl_crystal_size_mid 0.240
_exptl_crystal_size_min 0.140
_refine_diff_density_max 0.515
_refine_diff_density_min -0.697
_refine_ls_extinction_method none
_refine_ls_goodness_of_fit_ref 1.020
_refine_ls_hydrogen_treatment mixed
_refine_ls_matrix_type full
_refine_ls_number_parameters 224
_refine_ls_number_reflns 3897
_refine_ls_number_restraints 0
_refine_ls_restrained_S_all 1.020
_refine_ls_R_factor_all 0.0347
_refine_ls_R_factor_gt 0.0256
_refine_ls_shift/su_max 0.003
_refine_ls_shift/su_mean 0.000
_refine_ls_structure_factor_coef Fsqd
_refine_ls_weighting_details 'w=1/[\s^2^(Fo^2^)+(0.0290P)^2^+0.4404P] where P=(Fo^2^+2Fc^2^)/3'
_refine_ls_weighting_scheme calc
_refine_ls_wR_factor_gt 0.0609
_refine_ls_wR_factor_ref 0.0647
_reflns_number_gt 3203
_reflns_number_total 3897
_reflns_threshold_expression 'I > 2\s(I)'
_cod_data_source_file hb7950sup1.cif
_cod_data_source_block III
_cod_database_code 2243646
_shelx_space_group_comment
;
The symmetry employed for this shelxl refinement is uniquely defined
by the following loop, which should always be used as a source of
symmetry information in preference to the above space-group names.
They are only intended as comments.
;
_shelx_estimated_absorpt_t_min 0.482
_shelx_estimated_absorpt_t_max 0.789
_shelxl_version_number 2.014

loop_
_space_group_symop_operation_xyz
'x, y, z'
'-x, -y, -z'

loop_
_atom_site_type_symbol
_atom_site_label
_atom_site_fract_x
_atom_site_fract_y
_atom_site_fract_z
_atom_site_U_iso_or_equiv
_atom_site_adp_type
_atom_site_calc_flag
_atom_site_occupancy
_atom_site_disorder_assembly
_atom_site_disorder_group
N N1 0.6379(3) 0.34876(17) 0.41481(15) 0.0371(4) Uani d 1 . .
H H11 0.736(3) 0.364(2) 0.437(2) 0.045 Uiso d 1 . .
H H12 0.545(4) 0.417(2) 0.405(2) 0.045 Uiso d 1 . .
C C2 0.5540(3) 0.2342(2) 0.50290(17) 0.0393(4) Uani d 1 . .
H H2A 0.4957 0.2524 0.5752 0.047 Uiso calc 1 . .
H H2B 0.6580 0.1651 0.5168 0.047 Uiso calc 1 . .
C C3 0.4004(3) 0.1942(2) 0.46316(17) 0.0405(4) Uani d 1 . .
H H3A 0.3499 0.1181 0.5208 0.049 Uiso calc 1 . .
H H3B 0.2923 0.2609 0.4536 0.049 Uiso calc 1 . .
N N4 0.4884(2) 0.16937(15) 0.35326(13) 0.0345(3) Uani d 1 . .
C C5 0.5578(3) 0.2859(2) 0.26462(17) 0.0414(5) Uani d 1 . .
H H5A 0.4490 0.3523 0.2555 0.050 Uiso calc 1 . .
H H5B 0.6108 0.2700 0.1909 0.050 Uiso calc 1 . .
C C6 0.7146(3) 0.3286(2) 0.30021(18) 0.0430(5) Uani d 1 . .
H H6A 0.8271 0.2646 0.3039 0.052 Uiso calc 1 . .
H H6B 0.7570 0.4071 0.2428 0.052 Uiso calc 1 . .
C C21 0.3825(3) 0.10145(18) 0.31654(17) 0.0354(4) Uani d 1 . .
C C22 0.4854(3) 0.0392(2) 0.23523(18) 0.0420(5) Uani d 1 . .
C C23 0.3903(4) -0.0354(2) 0.2031(2) 0.0544(6) Uani d 1 . .
H H23 0.4592 -0.0769 0.1499 0.065 Uiso calc 1 . .
C C24 0.1939(4) -0.0483(2) 0.2498(2) 0.0605(7) Uani d 1 . .
H H24 0.1313 -0.0995 0.2288 0.073 Uiso calc 1 . .
C C25 0.0906(4) 0.0141(3) 0.3269(2) 0.0594(7) Uani d 1 . .
H H25 -0.0424 0.0064 0.3570 0.071 Uiso calc 1 . .
C C26 0.1844(3) 0.0888(2) 0.3602(2) 0.0465(5) Uani d 1 . .
H H26 0.1132 0.1309 0.4126 0.056 Uiso calc 1 . .
O O22 0.6793(2) 0.05587(18) 0.19524(16) 0.0594(5) Uani d 1 . .
C C27 0.7839(4) 0.0197(3) 0.0974(2) 0.0694(8) Uani d 1 . .
H H27A 0.9125 0.0472 0.0736 0.104 Uiso calc 1 . .
H H27B 0.7156 0.0583 0.0354 0.104 Uiso calc 1 . .
H H27C 0.7949 -0.0711 0.1166 0.104 Uiso calc 1 . .
C C31 0.9029(3) 0.37755(18) 0.70670(17) 0.0344(4) Uani d 1 . .
C C32 1.1047(3) 0.3626(2) 0.69034(18) 0.0395(4) Uani d 1 . .
H H32 1.1812 0.3648 0.6174 0.047 Uiso calc 1 . .
C C33 1.1957(3) 0.3443(2) 0.78032(18) 0.0411(5) Uani d 1 . .
H H33 1.3317 0.3347 0.7681 0.049 Uiso calc 1 . .
C C34 1.0812(3) 0.34062(19) 0.88832(17) 0.0405(5) Uani d 1 . .
I I34 1.21476(3) 0.30958(2) 1.02693(2) 0.07326(9) Uani d 1 . .
C C35 0.8796(4) 0.3559(2) 0.90646(19) 0.0528(6) Uani d 1 . .
H H35 0.8034 0.3533 0.9795 0.063 Uiso calc 1 . .
C C36 0.7913(3) 0.3751(2) 0.8158(2) 0.0469(5) Uani d 1 . .
H H36 0.6552 0.3865 0.8279 0.056 Uiso calc 1 . .
C C37 0.8053(3) 0.39540(18) 0.60869(18) 0.0382(4) Uani d 1 . .
O O31 0.9072(2) 0.36274(15) 0.52331(13) 0.0466(3) Uani d 1 . .
O O32 0.6270(2) 0.43759(15) 0.62045(15) 0.0520(4) Uani d 1 . .

loop_
_atom_site_aniso_label
_atom_site_aniso_U_11
_atom_site_aniso_U_22
_atom_site_aniso_U_33
_atom_site_aniso_U_12
_atom_site_aniso_U_13
_atom_site_aniso_U_23
N1 0.0383(9) 0.0379(9) 0.0422(9) 0.0006(7) -0.0142(7) -0.0195(7)
C2 0.0428(11) 0.0447(11) 0.0327(10) -0.0010(9) -0.0109(8) -0.0150(8)
C3 0.0397(11) 0.0504(12) 0.0336(10) -0.0068(9) -0.0035(8) -0.0182(9)
N4 0.0372(8) 0.0381(9) 0.0310(8) -0.0066(7) -0.0049(7) -0.0147(7)
C5 0.0568(13) 0.0390(11) 0.0309(10) -0.0104(9) -0.0090(9) -0.0118(8)
C6 0.0477(12) 0.0423(12) 0.0398(11) -0.0116(9) -0.0019(9) -0.0160(9)
C21 0.0393(10) 0.0338(10) 0.0348(9) -0.0033(8) -0.0131(8) -0.0095(8)
C22 0.0502(12) 0.0396(11) 0.0415(11) -0.0021(9) -0.0174(9) -0.0151(9)
C23 0.0783(17) 0.0410(12) 0.0566(14) -0.0021(11) -0.0329(13) -0.0197(10)
C24 0.0796(19) 0.0472(14) 0.0684(16) -0.0216(13) -0.0396(15) -0.0095(12)
C25 0.0530(14) 0.0625(16) 0.0630(15) -0.0234(12) -0.0246(12) -0.0021(12)
C26 0.0418(12) 0.0507(13) 0.0459(12) -0.0068(10) -0.0123(9) -0.0105(10)
O22 0.0477(9) 0.0821(12) 0.0644(11) -0.0033(8) -0.0030(8) -0.0515(10)
C27 0.0792(19) 0.0738(18) 0.0601(16) -0.0034(15) 0.0021(14) -0.0420(14)
C31 0.0364(10) 0.0296(9) 0.0380(10) -0.0024(8) -0.0091(8) -0.0114(8)
C32 0.0393(11) 0.0443(11) 0.0350(10) -0.0024(9) -0.0068(8) -0.0146(9)
C33 0.0371(11) 0.0426(11) 0.0443(11) -0.0024(9) -0.0133(9) -0.0121(9)
C34 0.0551(13) 0.0344(10) 0.0342(10) -0.0054(9) -0.0167(9) -0.0079(8)
I34 0.09118(16) 0.08904(16) 0.04736(11) -0.00653(11) -0.03522(9) -0.01745(9)
C35 0.0542(14) 0.0662(15) 0.0340(11) -0.0080(12) 0.0000(10) -0.0171(10)
C36 0.0369(11) 0.0584(14) 0.0439(12) -0.0037(10) -0.0036(9) -0.0184(10)
C37 0.0392(11) 0.0319(10) 0.0461(11) -0.0028(8) -0.0159(9) -0.0110(9)
O31 0.0426(8) 0.0614(10) 0.0433(8) -0.0034(7) -0.0137(7) -0.0232(7)
O32 0.0399(8) 0.0546(9) 0.0664(10) 0.0106(7) -0.0220(7) -0.0254(8)

loop_
_atom_type_symbol
_atom_type_description
_atom_type_scat_dispersion_real
_atom_type_scat_dispersion_imag
_atom_type_scat_source
C C 0.0033 0.0016 'International Tables Vol C Tables 4.2.6.8 and 6.1.1.4'
H H 0.0000 0.0000 'International Tables Vol C Tables 4.2.6.8 and 6.1.1.4'
I I -0.4742 1.8119 'International Tables Vol C Tables 4.2.6.8 and 6.1.1.4'
N N 0.0061 0.0033 'International Tables Vol C Tables 4.2.6.8 and 6.1.1.4'
O O 0.0106 0.0060 'International Tables Vol C Tables 4.2.6.8 and 6.1.1.4'

loop_
_geom_angle_atom_site_label_1
_geom_angle_atom_site_label_2
_geom_angle_atom_site_label_3
_geom_angle_site_symmetry_1
_geom_angle_site_symmetry_3
_geom_angle
_geom_angle_publ_flag
C6 N1 C2 . . 111.24(15) ?
C6 N1 H11 . . 108.4(15) ?
C2 N1 H11 . . 108.5(15) ?
C6 N1 H12 . . 106.8(15) ?
C2 N1 H12 . . 110.9(15) ?
H11 N1 H12 . . 111(2) ?
N1 C2 C3 . . 111.04(16) ?
N1 C2 H2A . . 109.4 ?
C3 C2 H2A . . 109.4 ?
N1 C2 H2B . . 109.4 ?
C3 C2 H2B . . 109.4 ?
H2A C2 H2B . . 108.0 ?
N4 C3 C2 . . 109.09(16) ?
N4 C3 H3A . . 109.9 ?
C2 C3 H3A . . 109.9 ?
N4 C3 H3B . . 109.9 ?
C2 C3 H3B . . 109.9 ?
H3A C3 H3B . . 108.3 ?
C21 N4 C3 . . 117.03(15) ?
C21 N4 C5 . . 114.74(15) ?
C3 N4 C5 . . 109.97(16) ?
N4 C5 C6 . . 109.74(17) ?
N4 C5 H5A . . 109.7 ?
C6 C5 H5A . . 109.7 ?
N4 C5 H5B . . 109.7 ?
C6 C5 H5B . . 109.7 ?
H5A C5 H5B . . 108.2 ?
N1 C6 C5 . . 110.39(17) ?
N1 C6 H6A . . 109.6 ?
C5 C6 H6A . . 109.6 ?
N1 C6 H6B . . 109.6 ?
C5 C6 H6B . . 109.6 ?
H6A C6 H6B . . 108.1 ?
C26 C21 C22 . . 118.24(19) ?
C26 C21 N4 . . 123.33(18) ?
C22 C21 N4 . . 118.37(17) ?
O22 C22 C23 . . 124.4(2) ?
O22 C22 C21 . . 115.38(17) ?
C23 C22 C21 . . 120.2(2) ?
C24 C23 C22 . . 120.3(2) ?
C24 C23 H23 . . 119.9 ?
C22 C23 H23 . . 119.9 ?
C25 C24 C23 . . 120.2(2) ?
C25 C24 H24 . . 119.9 ?
C23 C24 H24 . . 119.9 ?
C24 C25 C26 . . 120.1(2) ?
C24 C25 H25 . . 120.0 ?
C26 C25 H25 . . 120.0 ?
C21 C26 C25 . . 121.0(2) ?
C21 C26 H26 . . 119.5 ?
C25 C26 H26 . . 119.5 ?
C22 O22 C27 . . 119.10(19) ?
O22 C27 H27A . . 109.5 ?
O22 C27 H27B . . 109.5 ?
H27A C27 H27B . . 109.5 ?
O22 C27 H27C . . 109.5 ?
H27A C27 H27C . . 109.5 ?
H27B C27 H27C . . 109.5 ?
C32 C31 C36 . . 118.49(19) ?
C32 C31 C37 . . 120.99(18) ?
C36 C31 C37 . . 120.52(18) ?
C31 C32 C33 . . 121.39(19) ?
C31 C32 H32 . . 119.3 ?
C33 C32 H32 . . 119.3 ?
C34 C33 C32 . . 118.95(19) ?
C34 C33 H33 . . 120.5 ?
C32 C33 H33 . . 120.5 ?
C35 C34 C33 . . 120.63(19) ?
C35 C34 I34 . . 119.56(15) ?
C33 C34 I34 . . 119.81(16) ?
C34 C35 C36 . . 119.7(2) ?
C34 C35 H35 . . 120.1 ?
C36 C35 H35 . . 120.1 ?
C35 C36 C31 . . 120.8(2) ?
C35 C36 H36 . . 119.6 ?
C31 C36 H36 . . 119.6 ?
O31 C37 O32 . . 125.09(19) ?
O31 C37 C31 . . 117.28(17) ?
O32 C37 C31 . . 117.58(18) ?

loop_
_geom_bond_atom_site_label_1
_geom_bond_atom_site_label_2
_geom_bond_site_symmetry_2
_geom_bond_distance
_geom_bond_publ_flag
N1 C6 . 1.482(3) ?
N1 C2 . 1.486(3) ?
N1 H11 . 0.88(2) ?
N1 H12 . 0.91(2) ?
C2 C3 . 1.510(3) ?
C2 H2A . 0.9700 ?
C2 H2B . 0.9700 ?
C3 N4 . 1.459(2) ?
C3 H3A . 0.9700 ?
C3 H3B . 0.9700 ?
N4 C21 . 1.419(2) ?
N4 C5 . 1.469(3) ?
C5 C6 . 1.514(3) ?
C5 H5A . 0.9700 ?
C5 H5B . 0.9700 ?
C6 H6A . 0.9700 ?
C6 H6B . 0.9700 ?
C21 C26 . 1.385(3) ?
C21 C22 . 1.407(3) ?
C22 O22 . 1.363(3) ?
C22 C23 . 1.387(3) ?
C23 C24 . 1.379(4) ?
C23 H23 . 0.9300 ?
C24 C25 . 1.369(4) ?
C24 H24 . 0.9300 ?
C25 C26 . 1.391(3) ?
C25 H25 . 0.9300 ?
C26 H26 . 0.9300 ?
O22 C27 . 1.409(3) ?
C27 H27A . 0.9600 ?
C27 H27B . 0.9600 ?
C27 H27C . 0.9600 ?
C31 C32 . 1.381(3) ?
C31 C36 . 1.387(3) ?
C31 C37 . 1.508(3) ?
C32 C33 . 1.386(3) ?
C32 H32 . 0.9300 ?
C33 C34 . 1.379(3) ?
C33 H33 . 0.9300 ?
C34 C35 . 1.378(3) ?
C34 I34 . 2.098(2) ?
C35 C36 . 1.379(3) ?
C35 H35 . 0.9300 ?
C36 H36 . 0.9300 ?
C37 O31 . 1.256(3) ?
C37 O32 . 1.256(2) ?

loop_
_geom_hbond_atom_site_label_D
_geom_hbond_atom_site_label_H
_geom_hbond_atom_site_label_A
_geom_hbond_site_symmetry_A
_geom_hbond_distance_DH
_geom_hbond_distance_HA
_geom_hbond_distance_DA
_geom_hbond_angle_DHA
_geom_hbond_publ_flag
N1 H11 O31 . 0.88(2) 1.83(2) 2.684(3) 163(2) no
N1 H11 O32 . 0.88(2) 2.60(2) 3.060(3) 113.6(17) no
N1 H12 O32 2_666 0.91(3) 1.84(3) 2.746(3) 176(3) no
C33 H33 O32 1_655 0.93 2.57 3.327(3) 139 no
C2 H2B Cg2 2_656 0.97 2.77 3.482(2) 131 no

loop_
_geom_torsion_atom_site_label_1
_geom_torsion_atom_site_label_2
_geom_torsion_atom_site_label_3
_geom_torsion_atom_site_label_4
_geom_torsion_site_symmetry_1
_geom_torsion_site_symmetry_2
_geom_torsion_site_symmetry_3
_geom_torsion_site_symmetry_4
_geom_torsion
_geom_torsion_publ_flag
C6 N1 C2 C3 . . . . -54.5(2) ?
N1 C2 C3 N4 . . . . 58.0(2) ?
C2 C3 N4 C21 . . . . 164.91(17) ?
C2 C3 N4 C5 . . . . -61.8(2) ?
C21 N4 C5 C6 . . . . -163.68(17) ?
C3 N4 C5 C6 . . . . 61.9(2) ?
C2 N1 C6 C5 . . . . 53.9(2) ?
N4 C5 C6 N1 . . . . -57.3(2) ?
C3 N4 C21 C26 . . . . 18.2(3) ?
C5 N4 C21 C26 . . . . -112.9(2) ?
C3 N4 C21 C22 . . . . -159.00(18) ?
C5 N4 C21 C22 . . . . 69.9(2) ?
C26 C21 C22 O22 . . . . 179.72(19) ?
N4 C21 C22 O22 . . . . -2.9(3) ?
C26 C21 C22 C23 . . . . -1.8(3) ?
N4 C21 C22 C23 . . . . 175.53(19) ?
O22 C22 C23 C24 . . . . 178.9(2) ?
C21 C22 C23 C24 . . . . 0.6(3) ?
C22 C23 C24 C25 . . . . 1.0(4) ?
C23 C24 C25 C26 . . . . -1.2(4) ?
C22 C21 C26 C25 . . . . 1.6(3) ?
N4 C21 C26 C25 . . . . -175.6(2) ?
C24 C25 C26 C21 . . . . -0.1(4) ?
C23 C22 O22 C27 . . . . 14.5(4) ?
C21 C22 O22 C27 . . . . -167.1(2) ?
C36 C31 C32 C33 . . . . 0.6(3) ?
C37 C31 C32 C33 . . . . -179.05(19) ?
C31 C32 C33 C34 . . . . 0.2(3) ?
C32 C33 C34 C35 . . . . -0.5(3) ?
C32 C33 C34 I34 . . . . 178.83(15) ?
C33 C34 C35 C36 . . . . 0.0(4) ?
I34 C34 C35 C36 . . . . -179.37(18) ?
C34 C35 C36 C31 . . . . 0.9(4) ?
C32 C31 C36 C35 . . . . -1.1(3) ?
C37 C31 C36 C35 . . . . 178.5(2) ?
C32 C31 C37 O31 . . . . 18.7(3) ?
C36 C31 C37 O31 . . . . -161.0(2) ?
C32 C31 C37 O32 . . . . -163.71(19) ?
C36 C31 C37 O32 . . . . 16.7(3) ?

_cod_database_fobs_code 2243646
